data_4088893
loop_
_publ_author_name
'Coe, Benjamin J.'
'Foxon, Simon P.'
'Pilkington, Rachel A.'
'S\'anchez, Sergio'
'Whittaker, Daniel'
'Clays, Koen'
'Van Steerteghem, Nick'
'Brunschwig, Bruce S.'

_publ_section_title
;
 Rhenium(I) Tricarbonyl Complexes with Peripheral N-Coordination Sites: A
 Foundation for Heterotrimetallic Nonlinear Optical Chromophores
;
_journal_issue 17
_journal_name_full Organometallics
_journal_page_first 3014
_journal_paper_doi 10.1021/acs.organomet.6b00536
_journal_volume 35
_journal_year 2016
_chemical_formula_moiety 'C21 H10 N6 O3 Re, C F3 O3 S, 0.5(C3 O)'
_chemical_formula_sum 'C23.5 H13 F3 N6 O6.5 Re S'
_chemical_formula_weight 758.66
_space_group_crystal_system triclinic
_space_group_IT_number 2
_space_group_name_Hall '-P 1'
_space_group_name_H-M_alt 'P -1'
_atom_sites_solution_hydrogens geom
_atom_sites_solution_primary iterative
_audit_creation_date 2016-06-14
_audit_creation_method
;
Olex2 1.2
(compiled 2016.02.19 svn.r3266 for OlexSys, GUI svn.r5155)
;
_cell_angle_alpha 89.784(6)
_cell_angle_beta 66.738(8)
_cell_angle_gamma 67.606(8)
_cell_formula_units_Z 2
_cell_length_a 10.6015(10)
_cell_length_b 12.0951(9)
_cell_length_c 12.4270(8)
_cell_measurement_reflns_used 3435
_cell_measurement_temperature 150.01(10)
_cell_measurement_theta_max 25.3710
_cell_measurement_theta_min 3.3580
_cell_volume 1333.2(2)
_computing_cell_refinement
;
CrysAlisPro, Agilent Technologies,
Version 1.171.36.28a (release 18-03-2013 CrysAlis171 .NET)
(compiled Mar 18 2013,11:47:30)
;
_computing_data_collection
;
CrysAlisPro, Agilent Technologies,
Version 1.171.36.28a (release 18-03-2013 CrysAlis171 .NET)
(compiled Mar 18 2013,11:47:30)
;
_computing_data_reduction
;
CrysAlisPro, Agilent Technologies,
Version 1.171.36.28a (release 18-03-2013 CrysAlis171 .NET)
(compiled Mar 18 2013,11:47:30)
;
_computing_molecular_graphics 'Olex2 (Dolomanov et al., 2009)'
_computing_publication_material 'Olex2 (Dolomanov et al., 2009)'
_computing_structure_refinement 'ShelXL (Sheldrick, 2015)'
_computing_structure_solution 'olex2.solve (Bourhis et al., 2015)'
_diffrn_ambient_temperature 150.01(10)
_diffrn_detector_area_resol_mean 10.3705
_diffrn_measured_fraction_theta_full 0.991
_diffrn_measured_fraction_theta_max 0.991
_diffrn_measurement_details
;
#__ type_ start__ end____ width___ exp.time_
  1 omega  -34.00   55.00   1.0000    2.0000
omega____ theta____ kappa____ phi______ frames
    -      -11.6555   57.0000    0.0000 89

#__ type_ start__ end____ width___ exp.time_
  2 omega  -82.00   13.00   1.0000    2.0000
omega____ theta____ kappa____ phi______ frames
    -      -11.6555  -57.0000 -150.0000 95

#__ type_ start__ end____ width___ exp.time_
  3 omega   34.00  100.00   1.0000    2.0000
omega____ theta____ kappa____ phi______ frames
    -       11.6555 -178.0000 -150.0000 66
;
_diffrn_measurement_device_type 'SuperNova, Single source at offset, Atlas'
_diffrn_measurement_method '\w scans'
_diffrn_orient_matrix_UB_11 0.0659413000
_diffrn_orient_matrix_UB_12 0.0102316000
_diffrn_orient_matrix_UB_13 -0.0143485000
_diffrn_orient_matrix_UB_21 0.0140119000
_diffrn_orient_matrix_UB_22 -0.0055304000
_diffrn_orient_matrix_UB_23 -0.0608885000
_diffrn_orient_matrix_UB_31 -0.0430130000
_diffrn_orient_matrix_UB_32 0.0633355000
_diffrn_orient_matrix_UB_33 0.0080755000
_diffrn_radiation_monochromator mirror
_diffrn_radiation_type MoK\a
_diffrn_radiation_wavelength 0.71073
_diffrn_reflns_av_R_equivalents 0.0445
_diffrn_reflns_av_unetI/netI 0.0968
_diffrn_reflns_Laue_measured_fraction_full 0.991
_diffrn_reflns_Laue_measured_fraction_max 0.991
_diffrn_reflns_limit_h_max 12
_diffrn_reflns_limit_h_min -12
_diffrn_reflns_limit_k_max 14
_diffrn_reflns_limit_k_min -14
_diffrn_reflns_limit_l_max 13
_diffrn_reflns_limit_l_min -14
_diffrn_reflns_number 8303
_diffrn_reflns_point_group_measured_fraction_full 0.991
_diffrn_reflns_point_group_measured_fraction_max 0.991
_diffrn_reflns_theta_full 25.242
_diffrn_reflns_theta_max 25.347
_diffrn_reflns_theta_min 3.285
_diffrn_source 'SuperNova (Mo) X-ray Source'
_exptl_absorpt_coefficient_mu 4.710
_exptl_absorpt_correction_T_max 1.00000
_exptl_absorpt_correction_T_min 0.56713
_exptl_absorpt_correction_type multi-scan
_exptl_absorpt_process_details
;
CrysAlisPro, Agilent Technologies,
Version 1.171.36.28a (release 18-03-2013 CrysAlis171 .NET)
(compiled Mar 18 2013,11:47:30)
Empirical absorption correction using spherical harmonics,
 implemented in SCALE3 ABSPACK scaling algorithm.
;
_exptl_crystal_colour 'clear light red'
_exptl_crystal_colour_lustre clear
_exptl_crystal_colour_modifier light
_exptl_crystal_colour_primary red
_exptl_crystal_density_diffrn 1.890
_exptl_crystal_description needle
_exptl_crystal_F_000 732
_exptl_crystal_size_max 0.25
_exptl_crystal_size_mid 0.1
_exptl_crystal_size_min 0.1
_refine_diff_density_max 1.105
_refine_diff_density_min -0.858
_refine_diff_density_rms 0.194
_refine_ls_extinction_method none
_refine_ls_goodness_of_fit_ref 1.048
_refine_ls_hydrogen_treatment constr
_refine_ls_matrix_type full
_refine_ls_number_parameters 385
_refine_ls_number_reflns 4838
_refine_ls_number_restraints 19
_refine_ls_restrained_S_all 1.047
_refine_ls_R_factor_all 0.0639
_refine_ls_R_factor_gt 0.0472
_refine_ls_shift/su_max 0.001
_refine_ls_shift/su_mean 0.000
_refine_ls_structure_factor_coef Fsqd
_refine_ls_weighting_details 'w=1/[\s^2^(Fo^2^)+(0.0220P)^2^] where P=(Fo^2^+2Fc^2^)/3'
_refine_ls_weighting_scheme calc
_refine_ls_wR_factor_gt 0.0762
_refine_ls_wR_factor_ref 0.0853
_reflns_Friedel_coverage 0.000
_reflns_number_gt 4013
_reflns_number_total 4838
_reflns_threshold_expression 'I > 2\s(I)'
_cod_data_source_file om6b00536_si_002.cif
_cod_data_source_block 4.0.5Me2CO
_cod_original_formula_sum 'C23.50 H13 F3 N6 O6.50 Re S'
_cod_database_code 4088893
_chemical_oxdiff_formula ReC25H10O4Sf3N6
_shelx_space_group_comment
;
The symmetry employed for this shelxl refinement is uniquely defined
by the following loop, which should always be used as a source of
symmetry information in preference to the above space-group names.
They are only intended as comments.
;
_reflns_odcompleteness_completeness 98.66
_reflns_odcompleteness_iscentric 1
_reflns_odcompleteness_theta 26.32
_olex2_refinement_description
;
1. Fixed Uiso
 At 1.2 times of:
  All C(H) groups
2. Restrained distances
 C22-C23 \\sim C23-C24
 with sigma of 0.02
3. Uiso/Uaniso restraints and constraints
C24 \\sim C22 \\sim O4 \\sim C23: within 1.7A with sigma of 0.04 and sigma for
terminal atoms of 0.08
4. Others
 Fixed Sof: O4(0.5) C22(0.5) C23(0.5)
5.a Aromatic/amide H refined with riding coordinates:
 C2(H2), C7(H7), C10(H10), C1(H1), C16(H16), C17(H17), C9(H9), C13(H13),
 C4(H4), C14(H14)
;
_shelx_shelxl_version_number 2014/7
_olex2_date_sample_data_collection 2013-11-27
_olex2_submission_special_instructions 'No special instructions were received'

loop_
_space_group_symop_operation_xyz
'x, y, z'
'-x, -y, -z'

loop_
_atom_site_label
_atom_site_type_symbol
_atom_site_fract_x
_atom_site_fract_y
_atom_site_fract_z
_atom_site_U_iso_or_equiv
_atom_site_adp_type
_atom_site_occupancy
_atom_site_site_symmetry_order
_atom_site_calc_flag
_atom_site_refinement_flags_posn
_atom_site_refinement_flags_adp
_atom_site_refinement_flags_occupancy
Re1 Re 0.10325(3) 0.73161(3) 0.35592(3) 0.02027(11) Uani 1 1 d . . .
O2 O 0.0388(6) 0.8939(5) 0.5777(5) 0.0384(15) Uani 1 1 d . . .
O3 O 0.4413(6) 0.6450(5) 0.2832(5) 0.0410(16) Uani 1 1 d . . .
N2 N 0.0813(6) 0.8748(5) 0.2505(5) 0.0187(14) Uani 1 1 d . . .
C20 C 0.0603(8) 0.8388(7) 0.4946(7) 0.0273(19) Uani 1 1 d . . .
C21 C 0.3145(8) 0.6769(7) 0.3132(6) 0.0263(19) Uani 1 1 d . . .
O1 O 0.1125(6) 0.5341(5) 0.5129(5) 0.0467(17) Uani 1 1 d . . .
N3 N 0.1499(6) 0.6130(5) 0.1979(5) 0.0203(15) Uani 1 1 d . . .
C2 C -0.3744(8) 0.8034(7) 0.4527(6) 0.0270(19) Uani 1 1 d . . .
H2 H -0.4425 0.7732 0.5001 0.032 Uiso 1 1 calc R . .
C8 C 0.0345(8) 1.0643(7) 0.1246(6) 0.0255(18) Uani 1 1 d . . .
N4 N -0.6773(8) 0.9607(7) 0.3865(7) 0.051(2) Uani 1 1 d . . .
N1 N -0.1290(6) 0.8021(5) 0.3793(5) 0.0209(14) Uani 1 1 d . . .
C7 C -0.0800(8) 1.0292(7) 0.1847(7) 0.029(2) Uani 1 1 d . . .
H7 H -0.1740 1.0699 0.1844 0.035 Uiso 1 1 calc R . .
C10 C 0.1913(8) 0.9097(7) 0.1911(6) 0.0246(18) Uani 1 1 d . . .
H10 H 0.2844 0.8689 0.1931 0.029 Uiso 1 1 calc R . .
C12 C 0.0135(9) 1.1632(7) 0.0604(7) 0.037(2) Uani 1 1 d . . .
C11 C -0.5614(9) 0.9298(7) 0.3850(7) 0.033(2) Uani 1 1 d . . .
C1 C -0.2314(8) 0.7635(7) 0.4484(6) 0.0263(19) Uani 1 1 d . . .
H1 H -0.2054 0.7073 0.4957 0.032 Uiso 1 1 calc R . .
C16 C 0.2923(8) 0.5297(7) -0.0094(6) 0.0254(19) Uani 1 1 d . . .
H16 H 0.3678 0.5262 -0.0823 0.030 Uiso 1 1 calc R . .
C17 C 0.2570(7) 0.6053(6) 0.0904(6) 0.0206(17) Uani 1 1 d . . .
H17 H 0.3097 0.6534 0.0830 0.025 Uiso 1 1 calc R . .
N5 N 0.0002(8) 1.2405(7) 0.0074(7) 0.052(2) Uani 1 1 d . . .
C3 C -0.4129(8) 0.8891(7) 0.3846(6) 0.0253(18) Uani 1 1 d . . .
C6 C -0.0552(7) 0.9321(6) 0.2465(6) 0.0191(17) Uani 1 1 d . . .
C9 C 0.1740(8) 1.0027(7) 0.1273(6) 0.0262(18) Uani 1 1 d . . .
H9 H 0.2537 1.0242 0.0866 0.031 Uiso 1 1 calc R . .
C15 C 0.2142(9) 0.4603(8) 0.0013(7) 0.033(2) Uani 1 1 d . . .
C5 C -0.1696(7) 0.8894(6) 0.3153(6) 0.0204(17) Uani 1 1 d . . .
C13 C 0.0747(8) 0.5424(7) 0.2063(7) 0.031(2) Uani 1 1 d . . .
H13 H 0.0006 0.5457 0.2799 0.037 Uiso 1 1 calc R . .
C4 C -0.3104(8) 0.9334(7) 0.3166(6) 0.0246(18) Uani 1 1 d . . .
H4 H -0.3363 0.9927 0.2720 0.030 Uiso 1 1 calc R . .
S1 S 0.4898(2) 0.7435(2) -0.18185(18) 0.0391(6) Uani 1 1 d . . .
C19 C 0.1082(8) 0.6078(7) 0.4518(6) 0.0279(19) Uani 1 1 d . . .
C14 C 0.1041(9) 0.4660(8) 0.1098(7) 0.037(2) Uani 1 1 d . . .
H14 H 0.0502 0.4189 0.1178 0.045 Uiso 1 1 calc R . .
N6 N 0.2558(11) 0.3258(10) -0.1824(9) 0.102(4) Uani 1 1 d . . .
C18 C 0.2399(12) 0.3843(10) -0.1017(9) 0.062(3) Uani 1 1 d . . .
F2 F 0.5231(7) 0.9386(5) -0.1353(6) 0.088(2) Uani 1 1 d . . .
O7 O 0.5645(8) 0.6203(6) -0.1838(7) 0.078(2) Uani 1 1 d . . .
O6 O 0.3368(7) 0.8017(7) -0.0898(7) 0.083(2) Uani 1 1 d . . .
F3 F 0.5828(10) 0.8009(7) -0.0380(9) 0.148(4) Uani 1 1 d . . .
O5 O 0.4890(10) 0.7805(7) -0.2896(6) 0.103(3) Uani 1 1 d . . .
F1 F 0.7273(7) 0.7779(7) -0.2179(10) 0.165(5) Uani 1 1 d . . .
C25 C 0.5867(14) 0.8177(11) -0.1464(13) 0.080(4) Uani 1 1 d . . .
O4 O 0.3325(17) 0.7274(18) 0.5678(15) 0.100(6) Uani 0.5 1 d . U .
C24 C 0.5000 0.5000 0.5000 0.135(10) Uani 1 2 d DS TU P
C22 C 0.272(2) 0.581(3) 0.6829(18) 0.107(11) Uani 0.5 1 d D U .
C23 C 0.378(2) 0.610(3) 0.5805(16) 0.112(9) Uani 0.5 1 d D U .

loop_
_atom_site_aniso_label
_atom_site_aniso_U_11
_atom_site_aniso_U_22
_atom_site_aniso_U_33
_atom_site_aniso_U_23
_atom_site_aniso_U_13
_atom_site_aniso_U_12
Re1 0.02112(17) 0.02009(18) 0.01899(16) 0.00263(12) -0.00888(13) -0.00753(13)
O2 0.047(3) 0.040(4) 0.027(3) -0.005(3) -0.015(3) -0.018(3)
O3 0.025(3) 0.043(4) 0.051(4) 0.005(3) -0.018(3) -0.009(3)
N2 0.014(3) 0.021(3) 0.017(3) -0.001(3) -0.007(3) -0.003(3)
C20 0.024(4) 0.033(5) 0.022(4) 0.001(4) -0.006(4) -0.013(4)
C21 0.028(4) 0.021(4) 0.023(4) 0.003(4) -0.010(4) -0.006(4)
O1 0.064(4) 0.043(4) 0.050(4) 0.026(3) -0.032(3) -0.031(3)
N3 0.016(3) 0.016(3) 0.020(3) -0.001(3) -0.007(3) 0.001(3)
C2 0.024(4) 0.035(5) 0.023(4) 0.002(4) -0.003(4) -0.020(4)
C8 0.029(4) 0.026(4) 0.025(4) 0.007(4) -0.013(4) -0.013(4)
N4 0.038(4) 0.056(5) 0.062(5) -0.003(4) -0.023(4) -0.020(4)
N1 0.024(3) 0.019(3) 0.018(3) 0.001(3) -0.007(3) -0.009(3)
C7 0.025(4) 0.030(5) 0.035(5) 0.008(4) -0.018(4) -0.009(4)
C10 0.024(4) 0.027(4) 0.030(4) 0.005(4) -0.015(4) -0.014(4)
C12 0.042(5) 0.029(5) 0.047(5) 0.017(5) -0.024(5) -0.017(4)
C11 0.030(5) 0.037(5) 0.029(5) -0.008(4) -0.009(4) -0.014(4)
C1 0.025(4) 0.032(5) 0.017(4) -0.001(4) -0.002(3) -0.015(4)
C16 0.023(4) 0.033(5) 0.018(4) 0.001(4) -0.006(3) -0.012(4)
C17 0.018(4) 0.021(4) 0.022(4) 0.003(3) -0.010(3) -0.006(3)
N5 0.047(5) 0.052(5) 0.068(6) 0.029(5) -0.031(4) -0.025(4)
C3 0.024(4) 0.027(4) 0.023(4) -0.004(4) -0.007(4) -0.011(4)
C6 0.024(4) 0.014(4) 0.016(4) -0.004(3) -0.010(3) -0.003(3)
C9 0.025(4) 0.035(5) 0.022(4) 0.001(4) -0.008(4) -0.018(4)
C15 0.033(5) 0.036(5) 0.023(4) -0.007(4) -0.006(4) -0.013(4)
C5 0.020(4) 0.014(4) 0.022(4) -0.005(3) -0.007(3) -0.005(3)
C13 0.033(5) 0.037(5) 0.027(5) 0.008(4) -0.009(4) -0.022(4)
C4 0.028(4) 0.023(4) 0.021(4) -0.001(3) -0.011(4) -0.009(4)
S1 0.0478(13) 0.0317(13) 0.0313(12) 0.0087(10) -0.0141(11) -0.0128(11)
C19 0.031(4) 0.039(5) 0.024(4) 0.003(4) -0.017(4) -0.020(4)
C14 0.039(5) 0.047(6) 0.032(5) 0.001(4) -0.010(4) -0.029(4)
N6 0.093(8) 0.135(10) 0.063(7) -0.052(7) 0.011(6) -0.076(7)
C18 0.062(7) 0.069(8) 0.047(7) -0.014(6) 0.002(6) -0.047(6)
F2 0.088(4) 0.047(4) 0.138(6) 0.013(4) -0.051(4) -0.034(3)
O7 0.087(5) 0.037(4) 0.138(7) 0.023(5) -0.080(5) -0.020(4)
O6 0.054(4) 0.080(6) 0.086(6) -0.016(5) -0.007(4) -0.022(4)
F3 0.203(9) 0.085(6) 0.190(9) -0.007(6) -0.165(8) -0.010(6)
O5 0.192(9) 0.097(6) 0.055(5) 0.043(5) -0.068(6) -0.078(6)
F1 0.040(4) 0.106(7) 0.304(14) -0.053(7) -0.021(6) -0.037(4)
C25 0.093(9) 0.048(8) 0.127(11) 0.025(8) -0.078(9) -0.026(7)
O4 0.084(11) 0.122(16) 0.103(13) 0.022(12) -0.059(10) -0.030(11)
C24 0.073(12) 0.16(2) 0.053(11) 0.031(12) -0.007(9) 0.046(12)
C22 0.038(12) 0.24(3) 0.043(13) 0.029(17) -0.018(11) -0.052(16)
C23 0.099(18) 0.19(3) 0.076(17) 0.025(18) -0.066(14) -0.060(18)

loop_
_atom_type_symbol
_atom_type_description
_atom_type_scat_dispersion_real
_atom_type_scat_dispersion_imag
_atom_type_scat_source
C C 0.0033 0.0016 'International Tables Vol C Tables 4.2.6.8 and 6.1.1.4'
H H 0.0000 0.0000 'International Tables Vol C Tables 4.2.6.8 and 6.1.1.4'
F F 0.0171 0.0103 'International Tables Vol C Tables 4.2.6.8 and 6.1.1.4'
N N 0.0061 0.0033 'International Tables Vol C Tables 4.2.6.8 and 6.1.1.4'
O O 0.0106 0.0060 'International Tables Vol C Tables 4.2.6.8 and 6.1.1.4'
Re Re -1.0185 7.2310 'International Tables Vol C Tables 4.2.6.8 and 6.1.1.4'
S S 0.1246 0.1234 'International Tables Vol C Tables 4.2.6.8 and 6.1.1.4'

loop_
_geom_angle_atom_site_label_1
_geom_angle_atom_site_label_2
_geom_angle_atom_site_label_3
_geom_angle
_geom_angle_site_symmetry_1
N2 Re1 N3 85.9(2) .
N2 Re1 N1 75.0(2) .
C20 Re1 N2 93.2(3) .
C20 Re1 N3 179.0(2) .
C20 Re1 N1 94.9(3) .
C21 Re1 N2 97.5(2) .
C21 Re1 C20 89.4(3) .
C21 Re1 N3 91.1(3) .
C21 Re1 N1 171.6(2) .
N1 Re1 N3 84.6(2) .
C19 Re1 N2 176.0(3) .
C19 Re1 C20 87.1(3) .
C19 Re1 C21 86.4(3) .
C19 Re1 N3 93.8(3) .
C19 Re1 N1 101.0(3) .
C10 N2 Re1 124.0(4) .
C10 N2 C6 119.2(5) .
C6 N2 Re1 116.8(4) .
O2 C20 Re1 175.3(7) .
O3 C21 Re1 177.3(6) .
C17 N3 Re1 121.4(5) .
C17 N3 C13 117.3(7) .
C13 N3 Re1 121.2(5) .
C1 C2 H2 121.0 .
C3 C2 H2 121.0 .
C3 C2 C1 118.0(7) .
C7 C8 C12 121.6(6) .
C7 C8 C9 119.1(6) .
C9 C8 C12 119.3(7) .
C1 N1 Re1 124.8(4) .
C1 N1 C5 118.6(6) .
C5 N1 Re1 116.6(4) .
C8 C7 H7 120.0 .
C8 C7 C6 120.0(6) .
C6 C7 H7 120.0 .
N2 C10 H10 118.4 .
N2 C10 C9 123.2(6) .
C9 C10 H10 118.4 .
N5 C12 C8 178.4(9) .
N4 C11 C3 179.1(9) .
C2 C1 H1 118.6 .
N1 C1 C2 122.9(7) .
N1 C1 H1 118.6 .
C17 C16 H16 120.8 .
C15 C16 H16 120.8 .
C15 C16 C17 118.4(7) .
N3 C17 C16 123.1(7) .
N3 C17 H17 118.5 .
C16 C17 H17 118.5 .
C2 C3 C11 119.0(7) .
C4 C3 C2 119.7(7) .
C4 C3 C11 121.3(7) .
N2 C6 C7 120.0(7) .
N2 C6 C5 115.5(5) .
C7 C6 C5 124.4(6) .
C8 C9 H9 120.7 .
C10 C9 C8 118.6(7) .
C10 C9 H9 120.7 .
C16 C15 C14 120.0(8) .
C16 C15 C18 121.0(7) .
C14 C15 C18 118.9(9) .
N1 C5 C6 115.9(6) .
N1 C5 C4 121.2(6) .
C4 C5 C6 122.9(6) .
N3 C13 H13 118.9 .
N3 C13 C14 122.2(7) .
C14 C13 H13 118.9 .
C3 C4 H4 120.3 .
C5 C4 C3 119.5(6) .
C5 C4 H4 120.3 .
O7 S1 O6 115.2(4) .
O7 S1 O5 117.7(5) .
O7 S1 C25 107.1(5) .
O6 S1 C25 104.1(6) .
O5 S1 O6 107.9(5) .
O5 S1 C25 103.3(6) .
O1 C19 Re1 177.6(7) .
C15 C14 H14 120.5 .
C13 C14 C15 119.0(9) .
C13 C14 H14 120.5 .
N6 C18 C15 178.0(13) .
F2 C25 S1 114.1(8) .
F2 C25 F3 103.0(11) .
F3 C25 S1 110.1(9) .
F1 C25 S1 114.1(10) .
F1 C25 F2 109.1(10) .
F1 C25 F3 105.5(10) .
C23 C24 C23 180.0 2_666
O4 C23 C24 132.0(18) .
O4 C23 C22 116(2) .
C24 C23 C22 111(3) .

loop_
_geom_bond_atom_site_label_1
_geom_bond_atom_site_label_2
_geom_bond_distance
_geom_bond_site_symmetry_2
Re1 N2 2.166(5) .
Re1 C20 1.951(9) .
Re1 C21 1.916(8) .
Re1 N3 2.207(6) .
Re1 N1 2.171(5) .
Re1 C19 1.908(8) .
O2 C20 1.126(9) .
O3 C21 1.142(8) .
N2 C10 1.332(8) .
N2 C6 1.367(8) .
O1 C19 1.167(8) .
N3 C17 1.344(8) .
N3 C13 1.352(10) .
C2 H2 0.9300 .
C2 C1 1.383(9) .
C2 C3 1.379(9) .
C8 C7 1.374(10) .
C8 C12 1.431(10) .
C8 C9 1.394(9) .
N4 C11 1.132(9) .
N1 C1 1.334(8) .
N1 C5 1.360(8) .
C7 H7 0.9300 .
C7 C6 1.398(9) .
C10 H10 0.9300 .
C10 C9 1.371(9) .
C12 N5 1.138(8) .
C11 C3 1.457(10) .
C1 H1 0.9300 .
C16 H16 0.9300 .
C16 C17 1.376(10) .
C16 C15 1.360(11) .
C17 H17 0.9300 .
C3 C4 1.377(10) .
C6 C5 1.457(9) .
C9 H9 0.9300 .
C15 C14 1.372(10) .
C15 C18 1.449(13) .
C5 C4 1.374(9) .
C13 H13 0.9300 .
C13 C14 1.372(11) .
C4 H4 0.9300 .
S1 O7 1.391(6) .
S1 O6 1.451(7) .
S1 O5 1.412(6) .
S1 C25 1.765(13) .
C14 H14 0.9300 .
N6 C18 1.148(13) .
F2 C25 1.338(11) .
F3 C25 1.348(14) .
F1 C25 1.286(13) .
O4 C23 1.34(3) .
C24 C23 1.46(3) 2_666
C24 C23 1.46(3) .
C22 C23 1.48(3) .

loop_
_geom_torsion_atom_site_label_1
_geom_torsion_atom_site_label_2
_geom_torsion_atom_site_label_3
_geom_torsion_atom_site_label_4
_geom_torsion
Re1 N2 C10 C9 -178.3(6)
Re1 N2 C6 C7 177.0(5)
Re1 N2 C6 C5 0.5(8)
Re1 N3 C17 C16 178.0(5)
Re1 N3 C13 C14 -178.6(5)
Re1 N1 C1 C2 -174.2(6)
Re1 N1 C5 C6 -5.0(8)
Re1 N1 C5 C4 175.0(5)
N2 C10 C9 C8 0.3(12)
N2 C6 C5 N1 2.9(10)
N2 C6 C5 C4 -177.1(7)
N3 C13 C14 C15 0.5(11)
C2 C3 C4 C5 1.6(12)
C8 C7 C6 N2 2.3(12)
C8 C7 C6 C5 178.5(7)
N1 C5 C4 C3 0.5(11)
C7 C8 C9 C10 -0.7(12)
C7 C6 C5 N1 -173.4(7)
C7 C6 C5 C4 6.6(12)
C10 N2 C6 C7 -2.6(10)
C10 N2 C6 C5 -179.1(7)
C12 C8 C7 C6 180.0(8)
C12 C8 C9 C10 178.8(8)
C11 C3 C4 C5 -177.5(7)
C1 C2 C3 C11 178.2(7)
C1 C2 C3 C4 -1.0(12)
C1 N1 C5 C6 176.9(7)
C1 N1 C5 C4 -3.1(11)
C16 C15 C14 C13 0.0(12)
C17 N3 C13 C14 -0.4(10)
C17 C16 C15 C14 -0.5(11)
C17 C16 C15 C18 176.3(8)
C3 C2 C1 N1 -1.8(12)
C6 N2 C10 C9 1.4(11)
C6 C5 C4 C3 -179.5(7)
C9 C8 C7 C6 -0.6(12)
C15 C16 C17 N3 0.6(10)
C5 N1 C1 C2 3.8(11)
C13 N3 C17 C16 -0.1(9)
C18 C15 C14 C13 -176.9(8)
O7 S1 C25 F2 -176.8(9)
O7 S1 C25 F3 -61.5(10)
O7 S1 C25 F1 56.8(11)
O6 S1 C25 F2 -54.3(11)
O6 S1 C25 F3 60.9(9)
O6 S1 C25 F1 179.3(9)
O5 S1 C25 F2 58.3(11)
O5 S1 C25 F3 173.6(8)
O5 S1 C25 F1 -68.1(10)
